data_1550572
loop_
_publ_author_name
'Berndt, Jan Philipp'
'Radchenko, Yevhenii'
'Becker, Jonathan'
'Logemann, Christian'
'Bhandari, Dhaka Ram'
'Hrdina, Radim'
'SCHREINER, Peter Richard'

_publ_section_title
;
 Site-Selective Nitrenoid Insertions Utilizing Postfunctionalized
 Bifunctional Rhodium(II) Catalysts
;
_journal_name_full 'Chemical Science'
_journal_paper_doi 10.1039/C8SC05733H
_journal_year 2019
_chemical_formula_moiety 'C68 H88 N4 O18 Rh2, 3(C4 H8 O)'
_chemical_formula_sum 'C80 H112 N4 O21 Rh2'
_chemical_formula_weight 1671.55
_space_group_crystal_system triclinic
_space_group_IT_number 2
_space_group_name_Hall '-P 1'
_space_group_name_H-M_alt 'P -1'
_symmetry_space_group_name_Hall '-P 1'
_symmetry_space_group_name_H-M 'P -1'
_atom_sites_solution_hydrogens mixed
_atom_sites_solution_primary intrinsic
_atom_sites_solution_secondary difmap
_audit_creation_method SHELXL-2018/3
_audit_update_record
;
2018-06-28 deposited with the CCDC.
2019-02-06 downloaded from the CCDC.
;
_cell_angle_alpha 78.603(3)
_cell_angle_beta 84.035(3)
_cell_angle_gamma 72.960(2)
_cell_formula_units_Z 1
_cell_length_a 10.9672(9)
_cell_length_b 12.0070(9)
_cell_length_c 15.6024(13)
_cell_measurement_reflns_used 9464
_cell_measurement_temperature 100(2)
_cell_measurement_theta_max 27.89
_cell_measurement_theta_min 2.41
_cell_volume 1923.3(3)
_computing_cell_refinement 'APEX3 v2015.5-2'
_computing_data_collection 'APEX3 v2015.5-2'
_computing_data_reduction 'APEX3 v2015.5-2'
_computing_molecular_graphics 'Diamond 4.3'
_computing_structure_refinement 'SHELXL-2018/3 (Sheldrick, 2018)'
_computing_structure_solution 'SHELXT-2014 (Sheldrick, 2014)'
_diffrn_ambient_temperature 100(2)
_diffrn_measured_fraction_theta_full 0.999
_diffrn_measured_fraction_theta_max 0.995
_diffrn_measurement_device_type 'BRUKER D8 Venture, Bruker Photon 100 CMOS detector'
_diffrn_measurement_method '\f and \w scans'
_diffrn_radiation_type MoK\a
_diffrn_radiation_wavelength 0.71073
_diffrn_reflns_av_R_equivalents 0.0501
_diffrn_reflns_av_unetI/netI 0.0218
_diffrn_reflns_Laue_measured_fraction_full 0.999
_diffrn_reflns_Laue_measured_fraction_max 0.995
_diffrn_reflns_limit_h_max 14
_diffrn_reflns_limit_h_min -14
_diffrn_reflns_limit_k_max 15
_diffrn_reflns_limit_k_min -15
_diffrn_reflns_limit_l_max 20
_diffrn_reflns_limit_l_min -20
_diffrn_reflns_number 116621
_diffrn_reflns_point_group_measured_fraction_full 0.999
_diffrn_reflns_point_group_measured_fraction_max 0.995
_diffrn_reflns_theta_full 25.242
_diffrn_reflns_theta_max 27.928
_diffrn_reflns_theta_min 2.252
_diffrn_source 'ImuS microfocus source'
_exptl_absorpt_coefficient_mu 0.506
_exptl_absorpt_correction_T_max 0.9881
_exptl_absorpt_correction_T_min 0.9165
_exptl_absorpt_correction_type numerical
_exptl_absorpt_process_details 'SADABS-2014/5, Bruker, Madison, 2014'
_exptl_crystal_colour red
_exptl_crystal_density_diffrn 1.443
_exptl_crystal_description plates
_exptl_crystal_F_000 878
_exptl_crystal_size_max 0.163
_exptl_crystal_size_mid 0.075
_exptl_crystal_size_min 0.034
_exptl_transmission_factor_max 0.983
_exptl_transmission_factor_min 0.922
_refine_diff_density_max 0.410
_refine_diff_density_min -0.667
_refine_diff_density_rms 0.060
_refine_ls_extinction_coef 0.00177(16)
_refine_ls_extinction_expression Fc^*^=kFc[1+0.001xFc^2^\l^3^/sin(2\q)]^-1/4^
_refine_ls_extinction_method 'SHELXL-2018/3 (Sheldrick 2018)'
_refine_ls_goodness_of_fit_ref 1.041
_refine_ls_hydrogen_treatment mixed
_refine_ls_matrix_type full
_refine_ls_number_parameters 543
_refine_ls_number_reflns 9184
_refine_ls_number_restraints 1
_refine_ls_restrained_S_all 1.041
_refine_ls_R_factor_all 0.0309
_refine_ls_R_factor_gt 0.0248
_refine_ls_shift/su_max 0.001
_refine_ls_shift/su_mean 0.000
_refine_ls_structure_factor_coef Fsqd
_refine_ls_weighting_details 'w=1/[\s^2^(Fo^2^)+(0.0120P)^2^+1.8829P] where P=(Fo^2^+2Fc^2^)/3'
_refine_ls_weighting_scheme calc
_refine_ls_wR_factor_gt 0.0497
_refine_ls_wR_factor_ref 0.0514
_reflns_Friedel_coverage 0.000
_reflns_number_gt 8286
_reflns_number_total 9184
_reflns_threshold_expression 'I > 2\s(I)'
_cod_data_source_file c8sc05733h2.cif
_cod_data_source_block mo_jpb309_0m
_cod_database_code 1550572
_shelx_shelxl_version_number 2018/3
_shelx_space_group_comment
;
The symmetry employed for this shelxl refinement is uniquely defined
by the following loop, which should always be used as a source of
symmetry information in preference to the above space-group names.
They are only intended as comments.
;
_shelx_estimated_absorpt_t_min 0.922
_shelx_estimated_absorpt_t_max 0.983
_exptl_absorpt_special_details
; 
 Bruker D8 Venture Dual I\mS fixed chi instrument. 
;

loop_
_space_group_symop_operation_xyz
'x, y, z'
'-x, -y, -z'

loop_
_atom_site_label
_atom_site_type_symbol
_atom_site_fract_x
_atom_site_fract_y
_atom_site_fract_z
_atom_site_U_iso_or_equiv
_atom_site_adp_type
_atom_site_occupancy
_atom_site_site_symmetry_order
_atom_site_calc_flag
_atom_site_refinement_flags_posn
_atom_site_refinement_flags_adp
_atom_site_refinement_flags_occupancy
_atom_site_disorder_assembly
_atom_site_disorder_group
Rh1 Rh 0.55585(2) 0.41640(2) 0.46721(2) 0.00729(4) Uani 1 1 d . . . . .
O8 O 0.22943(10) 0.41481(9) 0.21476(7) 0.0157(2) Uani 1 1 d . . . . .
O5 O 0.44746(9) 0.49349(9) 0.36134(6) 0.0116(2) Uani 1 1 d . . . . .
O9 O 0.66596(10) 0.26281(10) 0.39510(7) 0.0150(2) Uani 1 1 d . . . . .
O1 O 0.68768(9) 0.50383(9) 0.41474(6) 0.0108(2) Uani 1 1 d . . . . .
O4 O 0.92761(10) 0.54378(10) 0.21057(7) 0.0160(2) Uani 1 1 d . . . . .
O6 O 0.34330(9) 0.65330(9) 0.42242(6) 0.0115(2) Uani 1 1 d . . . . .
O2 O 0.57921(9) 0.66385(9) 0.47444(7) 0.0121(2) Uani 1 1 d . . . . .
O7 O 0.15387(10) 0.50935(9) 0.33068(7) 0.0135(2) Uani 1 1 d . . . . .
O3 O 0.72214(10) 0.65483(10) 0.22881(7) 0.0175(2) Uani 1 1 d . . . . .
N2 N 0.29096(12) 0.57198(11) 0.22483(8) 0.0111(2) Uani 1 1 d . . . . .
N1 N 0.86669(12) 0.61051(11) 0.33492(8) 0.0103(2) Uani 1 1 d . . . . .
C6 C 0.96232(14) 0.70040(13) 0.47619(10) 0.0129(3) Uani 1 1 d . . . . .
H6A H 1.029348 0.667407 0.433150 0.016 Uiso 1 1 calc R U . . .
H6B H 1.001914 0.685512 0.533077 0.016 Uiso 1 1 calc R U . . .
C22 C 0.18997(14) 0.75857(13) 0.28004(9) 0.0125(3) Uani 1 1 d . . . . .
H22A H 0.121635 0.723793 0.309172 0.015 Uiso 1 1 calc R U . . .
H22B H 0.204534 0.810505 0.317597 0.015 Uiso 1 1 calc R U . . .
C3 C 0.72951(14) 0.79990(13) 0.37486(10) 0.0127(3) Uani 1 1 d . . . . .
H3A H 0.685782 0.817245 0.319350 0.015 Uiso 1 1 calc R U . . .
H3B H 0.665996 0.832245 0.420022 0.015 Uiso 1 1 calc R U . . .
C1 C 0.67247(13) 0.60643(13) 0.43084(9) 0.0101(3) Uani 1 1 d . . . . .
C7 C 0.85691(13) 0.63820(13) 0.48597(9) 0.0105(3) Uani 1 1 d . . . . .
H7A H 0.796998 0.662984 0.535158 0.013 Uiso 1 1 calc R U . . .
H7B H 0.895734 0.551704 0.500921 0.013 Uiso 1 1 calc R U . . .
C16 C 0.37013(13) 0.59586(13) 0.36003(9) 0.0100(3) Uani 1 1 d . . . . .
C26 C 0.36458(15) 0.22100(15) 0.33994(10) 0.0173(3) Uani 1 1 d . . . . .
H26 H 0.383885 0.294343 0.334186 0.021 Uiso 1 1 calc R U . . .
C2 C 0.78136(13) 0.66504(12) 0.40286(9) 0.0095(3) Uani 1 1 d . . . . .
C24 C 0.16729(15) 0.32435(14) 0.25263(11) 0.0170(3) Uani 1 1 d . . . . .
H24A H 0.129863 0.302271 0.205609 0.020 Uiso 1 1 calc R U . . .
H24B H 0.096819 0.356445 0.293872 0.020 Uiso 1 1 calc R U . . .
C18 C 0.41724(14) 0.71005(14) 0.21806(10) 0.0150(3) Uani 1 1 d . . . . .
H18A H 0.441941 0.760790 0.252057 0.018 Uiso 1 1 calc R U . . .
H18B H 0.493767 0.644303 0.208791 0.018 Uiso 1 1 calc R U . . .
C28 C 0.41403(16) 0.01202(15) 0.39720(11) 0.0219(4) Uani 1 1 d . . . . .
H28 H 0.466320 -0.056957 0.430827 0.026 Uiso 1 1 calc R U . . .
C19 C 0.37204(16) 0.78286(15) 0.12918(10) 0.0191(3) Uani 1 1 d . . . . .
H19A H 0.439942 0.817237 0.098692 0.023 Uiso 1 1 calc R U . . .
H19B H 0.355687 0.730538 0.092667 0.023 Uiso 1 1 calc R U . . .
C5 C 0.90900(15) 0.83407(14) 0.44576(10) 0.0165(3) Uani 1 1 d . . . . .
H5A H 0.850943 0.868876 0.492512 0.020 Uiso 1 1 calc R U . . .
H5B H 0.980106 0.871067 0.434735 0.020 Uiso 1 1 calc R U . . .
C25 C 0.25864(14) 0.21560(14) 0.30042(10) 0.0142(3) Uani 1 1 d . . . . .
C8 C 0.82779(14) 0.60836(13) 0.25640(9) 0.0114(3) Uani 1 1 d . . . . .
C4 C 0.83647(14) 0.86049(13) 0.36234(10) 0.0153(3) Uani 1 1 d . . . . .
H4A H 0.896539 0.832662 0.314076 0.018 Uiso 1 1 calc R U . . .
H4B H 0.799535 0.947055 0.345771 0.018 Uiso 1 1 calc R U . . .
C11 C 1.04858(16) 0.65013(16) 0.04392(11) 0.0220(3) Uani 1 1 d . . . . .
H11 H 1.115064 0.599069 0.079449 0.026 Uiso 1 1 calc R U . . .
C10 C 0.92728(15) 0.63332(14) 0.05579(10) 0.0157(3) Uani 1 1 d . . . . .
C32 C 0.88589(16) 0.17411(16) 0.36116(12) 0.0238(4) Uani 1 1 d . . . . .
H32A H 0.968466 0.169955 0.383774 0.029 Uiso 0.85 1 calc R U P A 1
H32B H 0.896270 0.103918 0.333869 0.029 Uiso 0.85 1 calc R U P A 1
H32C H 0.935264 0.090746 0.360582 0.029 Uiso 0.15 1 calc R U P B 2
H32D H 0.944940 0.219859 0.368176 0.029 Uiso 0.15 1 calc R U P B 2
C30 C 0.23285(15) 0.10668(14) 0.30863(10) 0.0167(3) Uani 1 1 d . . . . .
H30 H 0.162260 0.101630 0.280606 0.020 Uiso 1 1 calc R U . . .
C29 C 0.30954(16) 0.00568(15) 0.35743(11) 0.0207(3) Uani 1 1 d . . . . .
H29 H 0.290392 -0.067789 0.363566 0.025 Uiso 1 1 calc R U . . .
C34 C 0.69533(19) 0.30241(18) 0.30312(11) 0.0297(4) Uani 1 1 d D . . . .
H34A H 0.648557 0.386524 0.284240 0.036 Uiso 0.85 1 calc R U P C 1
H34B H 0.672813 0.254059 0.265995 0.036 Uiso 0.85 1 calc R U P C 1
H34 H 0.643339 0.369174 0.267216 0.036 Uiso 0.15 1 calc R U P D 2
C33A C 0.8384(2) 0.2857(2) 0.29792(15) 0.0302(5) Uani 0.85 1 d . . P E 1
H33A H 0.875251 0.277535 0.238057 0.036 Uiso 0.85 1 calc R U P E 1
H33B H 0.858777 0.352786 0.315581 0.036 Uiso 0.85 1 calc R U P E 1
C12 C 1.07338(18) 0.74100(17) -0.01945(11) 0.0261(4) Uani 1 1 d . . . . .
H12 H 1.156268 0.752300 -0.026659 0.031 Uiso 1 1 calc R U . . .
C13 C 0.97730(19) 0.81496(16) -0.07203(11) 0.0273(4) Uani 1 1 d . . . . .
H13 H 0.994161 0.876832 -0.115570 0.033 Uiso 1 1 calc R U . . .
C23 C 0.21925(13) 0.49981(13) 0.26322(9) 0.0113(3) Uani 1 1 d . . . . .
C9 C 0.90157(17) 0.53390(15) 0.12398(10) 0.0186(3) Uani 1 1 d . . . . .
C21 C 0.14586(15) 0.83294(14) 0.19139(10) 0.0174(3) Uani 1 1 d . . . . .
H21A H 0.120212 0.783536 0.156718 0.021 Uiso 1 1 calc R U . . .
H21B H 0.070203 0.899401 0.200857 0.021 Uiso 1 1 calc R U . . .
C15 C 0.83174(17) 0.70834(15) 0.00311(11) 0.0228(4) Uani 1 1 d . . . . .
H15 H 0.748361 0.698147 0.010801 0.027 Uiso 1 1 calc R U . . .
C31 C 0.78138(15) 0.18274(15) 0.43324(11) 0.0202(3) Uani 1 1 d . . . . .
H31A H 0.768708 0.103804 0.456511 0.024 Uiso 1 1 calc R U . . .
H31B H 0.804498 0.213450 0.481829 0.024 Uiso 1 1 calc R U . . .
C27 C 0.44204(15) 0.11934(16) 0.38775(11) 0.0218(3) Uani 1 1 d . . . . .
H27 H 0.514568 0.123380 0.414101 0.026 Uiso 1 1 calc R U . . .
C20 C 0.25049(17) 0.88205(15) 0.14005(11) 0.0212(3) Uani 1 1 d . . . . .
H20A H 0.269091 0.939041 0.171204 0.025 Uiso 1 1 calc R U . . .
H20B H 0.220531 0.924808 0.081654 0.025 Uiso 1 1 calc R U . . .
C14 C 0.85671(19) 0.79845(16) -0.06095(12) 0.0288(4) Uani 1 1 d . . . . .
H14 H 0.790717 0.848791 -0.097196 0.035 Uiso 1 1 calc R U . . .
C17 C 0.31301(13) 0.65883(13) 0.27112(9) 0.0108(3) Uani 1 1 d . . . . .
O11 O 0.7064(2) 0.1164(2) 0.11907(13) 0.0816(8) Uani 1 1 d . . . . .
C40 C 0.6434(2) -0.0471(2) 0.10272(16) 0.0433(5) Uani 1 1 d . . . . .
H40A H 0.652567 -0.129494 0.133250 0.052 Uiso 1 1 calc R U . . .
H40B H 0.632323 -0.042155 0.039772 0.052 Uiso 1 1 calc R U . . .
C41 C 0.5321(2) 0.0396(2) 0.14321(18) 0.0471(6) Uani 1 1 d . . . . .
H41A H 0.470496 0.088510 0.099041 0.057 Uiso 0.5 1 calc R U P F 1
H41B H 0.486848 -0.001604 0.191677 0.057 Uiso 0.5 1 calc R U P F 1
H41C H 0.451372 0.043806 0.117878 0.057 Uiso 0.5 1 calc R U P G 2
H41D H 0.524594 0.012144 0.207172 0.057 Uiso 0.5 1 calc R U P G 2
C39 C 0.7560(2) -0.0062(3) 0.11579(15) 0.0618(9) Uani 1 1 d . . . . .
H39A H 0.796466 -0.049912 0.171047 0.074 Uiso 1 1 calc R U . . .
H39B H 0.820321 -0.018859 0.066631 0.074 Uiso 1 1 calc R U . . .
H9A H 0.9603(18) 0.4570(17) 0.1138(12) 0.021(5) Uiso 1 1 d . . . . .
H9B H 0.8128(19) 0.5331(17) 0.1232(12) 0.024(5) Uiso 1 1 d . . . . .
H2 H 0.3449(19) 0.5477(17) 0.1876(13) 0.021(5) Uiso 1 1 d . . . . .
H1 H 0.9420(18) 0.5744(16) 0.3463(11) 0.012(4) Uiso 1 1 d . . . . .
C42A C 0.6010(4) 0.1104(4) 0.1752(3) 0.0313(9) Uani 0.5 1 d . . P H 1
H42A H 0.544275 0.191021 0.177071 0.038 Uiso 0.5 1 calc R U P H 1
H42B H 0.628796 0.073303 0.235068 0.038 Uiso 0.5 1 calc R U P H 1
C42B C 0.5544(6) 0.1580(5) 0.1254(4) 0.0586(15) Uani 0.5 1 d . . P H 2
H42C H 0.520568 0.202374 0.173925 0.070 Uiso 0.5 1 calc R U P H 2
H42D H 0.518305 0.205928 0.069773 0.070 Uiso 0.5 1 calc R U P H 2
O10 O 0.5316(3) 0.5291(3) -0.0904(2) 0.0556(10) Uani 0.5 1 d . . P I -1
C37 C 0.4408(8) 0.4153(7) 0.0355(4) 0.061(2) Uani 0.5 1 d . . P I -1
H37A H 0.368149 0.434797 0.078398 0.073 Uiso 0.5 1 calc R U P I -1
H37B H 0.460216 0.331138 0.029727 0.073 Uiso 0.5 1 calc R U P I -1
C36 C 0.5590(7) 0.4462(9) 0.0587(6) 0.080(3) Uani 0.5 1 d . . P I -1
H36A H 0.538701 0.483934 0.111357 0.097 Uiso 0.5 1 calc R U P I -1
H36B H 0.630199 0.373188 0.071569 0.097 Uiso 0.5 1 calc R U P I -1
C38 C 0.4164(6) 0.5019(8) -0.0567(6) 0.068(2) Uani 0.5 1 d . . P I -1
H38A H 0.387176 0.463453 -0.098082 0.082 Uiso 0.5 1 calc R U P I -1
H38B H 0.349047 0.575576 -0.049309 0.082 Uiso 0.5 1 calc R U P I -1
C35 C 0.5943(6) 0.5221(6) -0.0106(5) 0.0470(15) Uani 0.5 1 d . . P I -1
H35A H 0.688008 0.495242 -0.021676 0.056 Uiso 0.5 1 calc R U P I -1
H35B H 0.572797 0.601996 0.004733 0.056 Uiso 0.5 1 calc R U P I -1
C33B C 0.8097(11) 0.2294(14) 0.2748(7) 0.027(3) Uani 0.15 1 d . . P E 2
H33C H 0.856989 0.275528 0.231499 0.032 Uiso 0.15 1 calc R U P E 2
H33D H 0.794409 0.166816 0.248048 0.032 Uiso 0.15 1 calc R U P E 2
H34D H 0.656(12) 0.244(9) 0.304(9) 0.035 Uiso 0.15 1 d D U P J 2

loop_
_atom_site_aniso_label
_atom_site_aniso_U_11
_atom_site_aniso_U_22
_atom_site_aniso_U_33
_atom_site_aniso_U_23
_atom_site_aniso_U_13
_atom_site_aniso_U_12
Rh1 0.00530(5) 0.00904(6) 0.00773(5) -0.00288(4) 0.00024(3) -0.00155(4)
O8 0.0203(6) 0.0142(5) 0.0149(5) -0.0051(4) 0.0008(4) -0.0072(4)
O5 0.0100(5) 0.0129(5) 0.0113(5) -0.0036(4) -0.0027(4) -0.0003(4)
O9 0.0123(5) 0.0175(6) 0.0146(5) -0.0068(4) 0.0007(4) -0.0013(4)
O1 0.0096(5) 0.0112(5) 0.0123(5) -0.0037(4) 0.0018(4) -0.0038(4)
O4 0.0168(5) 0.0204(6) 0.0091(5) -0.0060(4) 0.0003(4) -0.0007(4)
O6 0.0105(5) 0.0135(5) 0.0094(5) -0.0035(4) -0.0009(4) -0.0007(4)
O2 0.0083(5) 0.0134(5) 0.0149(5) -0.0052(4) 0.0038(4) -0.0032(4)
O7 0.0120(5) 0.0169(5) 0.0114(5) -0.0020(4) 0.0004(4) -0.0045(4)
O3 0.0131(5) 0.0239(6) 0.0153(5) -0.0031(4) -0.0029(4) -0.0042(5)
N2 0.0105(6) 0.0143(6) 0.0087(6) -0.0042(5) 0.0013(5) -0.0030(5)
N1 0.0065(6) 0.0142(6) 0.0092(6) -0.0027(5) 0.0005(4) -0.0012(5)
C6 0.0117(7) 0.0153(7) 0.0131(7) -0.0030(6) -0.0016(5) -0.0053(6)
C22 0.0113(7) 0.0130(7) 0.0118(7) -0.0014(5) -0.0005(5) -0.0018(6)
C3 0.0099(7) 0.0112(7) 0.0150(7) -0.0011(5) -0.0006(5) -0.0010(5)
C1 0.0080(6) 0.0132(7) 0.0081(6) -0.0012(5) -0.0008(5) -0.0017(5)
C7 0.0099(6) 0.0120(7) 0.0090(6) -0.0012(5) 0.0002(5) -0.0028(5)
C16 0.0066(6) 0.0131(7) 0.0109(7) -0.0022(5) 0.0004(5) -0.0038(5)
C26 0.0150(7) 0.0192(8) 0.0193(8) -0.0067(6) 0.0017(6) -0.0059(6)
C2 0.0077(6) 0.0109(7) 0.0099(6) -0.0033(5) 0.0017(5) -0.0022(5)
C24 0.0157(7) 0.0144(7) 0.0229(8) -0.0037(6) -0.0031(6) -0.0065(6)
C18 0.0128(7) 0.0180(8) 0.0153(7) -0.0035(6) 0.0018(6) -0.0066(6)
C28 0.0177(8) 0.0216(8) 0.0197(8) -0.0018(7) 0.0015(6) 0.0029(7)
C19 0.0218(8) 0.0210(8) 0.0143(7) -0.0005(6) 0.0045(6) -0.0096(7)
C5 0.0174(8) 0.0144(7) 0.0206(8) -0.0047(6) -0.0015(6) -0.0077(6)
C25 0.0126(7) 0.0161(7) 0.0142(7) -0.0060(6) 0.0026(6) -0.0030(6)
C8 0.0120(7) 0.0118(7) 0.0113(7) -0.0017(5) 0.0021(5) -0.0057(6)
C4 0.0152(7) 0.0107(7) 0.0188(8) 0.0008(6) -0.0004(6) -0.0041(6)
C11 0.0212(8) 0.0281(9) 0.0166(8) -0.0032(7) -0.0044(6) -0.0059(7)
C10 0.0221(8) 0.0156(8) 0.0103(7) -0.0071(6) 0.0008(6) -0.0040(6)
C32 0.0141(8) 0.0309(10) 0.0288(9) -0.0148(8) 0.0040(7) -0.0052(7)
C30 0.0163(7) 0.0195(8) 0.0159(7) -0.0065(6) 0.0013(6) -0.0060(6)
C29 0.0253(9) 0.0166(8) 0.0201(8) -0.0053(6) 0.0053(7) -0.0063(7)
C34 0.0324(10) 0.0349(11) 0.0125(8) -0.0076(7) -0.0001(7) 0.0067(8)
C33A 0.0377(13) 0.0217(11) 0.0289(12) -0.0081(9) 0.0187(10) -0.0094(10)
C12 0.0265(9) 0.0327(10) 0.0224(9) -0.0065(7) 0.0041(7) -0.0141(8)
C13 0.0436(11) 0.0196(9) 0.0182(8) -0.0026(7) 0.0029(8) -0.0102(8)
C23 0.0097(6) 0.0116(7) 0.0117(7) -0.0013(5) -0.0049(5) -0.0005(5)
C9 0.0267(9) 0.0202(8) 0.0107(7) -0.0058(6) -0.0006(6) -0.0075(7)
C21 0.0176(8) 0.0151(8) 0.0161(7) 0.0001(6) -0.0034(6) -0.0003(6)
C15 0.0212(8) 0.0223(9) 0.0245(9) -0.0043(7) -0.0045(7) -0.0044(7)
C31 0.0170(8) 0.0172(8) 0.0213(8) -0.0040(6) -0.0004(6) 0.0032(6)
C27 0.0132(7) 0.0289(9) 0.0216(8) -0.0053(7) -0.0012(6) -0.0028(7)
C20 0.0287(9) 0.0171(8) 0.0153(8) 0.0027(6) 0.0001(7) -0.0065(7)
C14 0.0348(10) 0.0210(9) 0.0261(9) 0.0008(7) -0.0098(8) -0.0016(8)
C17 0.0104(7) 0.0123(7) 0.0097(7) -0.0026(5) -0.0009(5) -0.0029(5)
O11 0.0868(15) 0.140(2) 0.0647(13) -0.0541(14) 0.0390(11) -0.0944(16)
C40 0.0374(12) 0.0356(12) 0.0486(13) 0.0047(10) 0.0061(10) -0.0080(10)
C41 0.0330(12) 0.0510(14) 0.0625(16) -0.0191(12) 0.0096(11) -0.0178(11)
C39 0.0348(13) 0.125(3) 0.0224(11) 0.0044(14) -0.0040(9) -0.0276(15)
C42A 0.028(2) 0.041(2) 0.029(2) -0.0161(19) -0.0007(17) -0.0103(18)
C42B 0.072(4) 0.053(3) 0.053(3) -0.021(3) 0.029(3) -0.024(3)
O10 0.0316(17) 0.083(3) 0.075(2) -0.060(2) 0.0299(17) -0.0307(17)
C37 0.088(6) 0.079(5) 0.042(4) -0.037(4) 0.032(3) -0.059(4)
C36 0.053(5) 0.135(8) 0.075(5) -0.066(6) 0.034(3) -0.042(5)
C38 0.031(3) 0.101(6) 0.099(6) -0.069(5) 0.044(3) -0.039(3)
C35 0.023(2) 0.062(4) 0.062(4) -0.011(3) 0.006(3) -0.023(3)
C33B 0.020(6) 0.053(9) 0.016(5) -0.006(5) 0.000(4) -0.023(6)

loop_
_atom_type_symbol
_atom_type_description
_atom_type_scat_dispersion_real
_atom_type_scat_dispersion_imag
_atom_type_scat_source
C C 0.0033 0.0016 'International Tables Vol C Tables 4.2.6.8 and 6.1.1.4'
H H 0.0000 0.0000 'International Tables Vol C Tables 4.2.6.8 and 6.1.1.4'
N N 0.0061 0.0033 'International Tables Vol C Tables 4.2.6.8 and 6.1.1.4'
O O 0.0106 0.0060 'International Tables Vol C Tables 4.2.6.8 and 6.1.1.4'
Rh Rh -1.1178 0.9187 'International Tables Vol C Tables 4.2.6.8 and 6.1.1.4'

loop_
_geom_angle_atom_site_label_1
_geom_angle_atom_site_label_2
_geom_angle_atom_site_label_3
_geom_angle
_geom_angle_site_symmetry_1
_geom_angle_site_symmetry_3
O5 Rh1 O2 91.08(4) . 2_666
O5 Rh1 O1 90.10(4) . .
O2 Rh1 O1 176.26(4) 2_666 .
O5 Rh1 O6 176.38(4) . 2_666
O2 Rh1 O6 87.97(4) 2_666 2_666
O1 Rh1 O6 90.64(4) . 2_666
O5 Rh1 O9 89.83(4) . .
O2 Rh1 O9 94.94(4) 2_666 .
O1 Rh1 O9 88.61(4) . .
O6 Rh1 O9 93.72(4) 2_666 .
O5 Rh1 Rh1 87.54(3) . 2_666
O2 Rh1 Rh1 87.89(3) 2_666 2_666
O1 Rh1 Rh1 88.61(3) . 2_666
O6 Rh1 Rh1 88.94(3) 2_666 2_666
O9 Rh1 Rh1 176.18(3) . 2_666
C23 O8 C24 115.89(12) . .
C16 O5 Rh1 119.23(9) . .
C31 O9 C34 108.22(12) . .
C31 O9 Rh1 117.18(9) . .
C34 O9 Rh1 113.10(10) . .
C1 O1 Rh1 118.22(9) . .
C8 O4 C9 115.93(12) . .
C16 O6 Rh1 117.76(9) . 2_666
C1 O2 Rh1 118.93(9) . 2_666
C23 N2 C17 120.57(12) . .
C23 N2 H2 116.6(14) . .
C17 N2 H2 117.5(14) . .
C8 N1 C2 123.40(12) . .
C8 N1 H1 117.6(12) . .
C2 N1 H1 118.8(12) . .
C7 C6 C5 111.10(12) . .
C7 C6 H6A 109.4 . .
C5 C6 H6A 109.4 . .
C7 C6 H6B 109.4 . .
C5 C6 H6B 109.4 . .
H6A C6 H6B 108.0 . .
C21 C22 C17 112.30(12) . .
C21 C22 H22A 109.1 . .
C17 C22 H22A 109.1 . .
C21 C22 H22B 109.1 . .
C17 C22 H22B 109.1 . .
H22A C22 H22B 107.9 . .
C4 C3 C2 111.55(12) . .
C4 C3 H3A 109.3 . .
C2 C3 H3A 109.3 . .
C4 C3 H3B 109.3 . .
C2 C3 H3B 109.3 . .
H3A C3 H3B 108.0 . .
O1 C1 O2 126.22(13) . .
O1 C1 C2 118.22(12) . .
O2 C1 C2 115.33(12) . .
C6 C7 C2 113.37(12) . .
C6 C7 H7A 108.9 . .
C2 C7 H7A 108.9 . .
C6 C7 H7B 108.9 . .
C2 C7 H7B 108.9 . .
H7A C7 H7B 107.7 . .
O6 C16 O5 126.23(13) . .
O6 C16 C17 117.54(12) . .
O5 C16 C17 116.02(12) . .
C27 C26 C25 120.17(15) . .
C27 C26 H26 119.9 . .
C25 C26 H26 119.9 . .
N1 C2 C3 111.89(12) . .
N1 C2 C7 108.14(11) . .
C3 C2 C7 109.31(12) . .
N1 C2 C1 111.30(11) . .
C3 C2 C1 111.56(11) . .
C7 C2 C1 104.30(11) . .
O8 C24 C25 111.96(12) . .
O8 C24 H24A 109.2 . .
C25 C24 H24A 109.2 . .
O8 C24 H24B 109.2 . .
C25 C24 H24B 109.2 . .
H24A C24 H24B 107.9 . .
C19 C18 C17 112.09(12) . .
C19 C18 H18A 109.2 . .
C17 C18 H18A 109.2 . .
C19 C18 H18B 109.2 . .
C17 C18 H18B 109.2 . .
H18A C18 H18B 107.9 . .
C29 C28 C27 119.82(15) . .
C29 C28 H28 120.1 . .
C27 C28 H28 120.1 . .
C20 C19 C18 111.05(13) . .
C20 C19 H19A 109.4 . .
C18 C19 H19A 109.4 . .
C20 C19 H19B 109.4 . .
C18 C19 H19B 109.4 . .
H19A C19 H19B 108.0 . .
C4 C5 C6 111.02(12) . .
C4 C5 H5A 109.4 . .
C6 C5 H5A 109.4 . .
C4 C5 H5B 109.4 . .
C6 C5 H5B 109.4 . .
H5A C5 H5B 108.0 . .
C26 C25 C30 119.06(14) . .
C26 C25 C24 122.18(14) . .
C30 C25 C24 118.69(14) . .
O3 C8 N1 126.93(14) . .
O3 C8 O4 124.00(13) . .
N1 C8 O4 109.07(12) . .
C5 C4 C3 111.35(12) . .
C5 C4 H4A 109.4 . .
C3 C4 H4A 109.4 . .
C5 C4 H4B 109.4 . .
C3 C4 H4B 109.4 . .
H4A C4 H4B 108.0 . .
C12 C11 C10 120.61(16) . .
C12 C11 H11 119.7 . .
C10 C11 H11 119.7 . .
C15 C10 C11 118.85(15) . .
C15 C10 C9 120.88(15) . .
C11 C10 C9 120.26(15) . .
C33A C32 C31 102.94(14) . .
C31 C32 C33B 103.3(4) . .
C33A C32 H32A 111.2 . .
C31 C32 H32A 111.2 . .
C33A C32 H32B 111.2 . .
C31 C32 H32B 111.2 . .
H32A C32 H32B 109.1 . .
C31 C32 H32C 111.1 . .
C33B C32 H32C 111.1 . .
C31 C32 H32D 111.1 . .
C33B C32 H32D 111.1 . .
H32C C32 H32D 109.1 . .
C29 C30 C25 120.53(15) . .
C29 C30 H30 119.7 . .
C25 C30 H30 119.7 . .
C28 C29 C30 120.03(16) . .
C28 C29 H29 120.0 . .
C30 C29 H29 120.0 . .
C33B C34 O9 110.8(5) . .
O9 C34 C33A 104.13(15) . .
O9 C34 H34A 110.9 . .
C33A C34 H34A 110.9 . .
O9 C34 H34B 110.9 . .
C33A C34 H34B 110.9 . .
H34A C34 H34B 108.9 . .
C33B C34 H34 124.6 . .
O9 C34 H34 124.6 . .
C33B C34 H34D 90(9) . .
O9 C34 H34D 75(9) . .
H34 C34 H34D 103.1 . .
C32 C33A C34 102.73(16) . .
C32 C33A H33A 111.2 . .
C34 C33A H33A 111.2 . .
C32 C33A H33B 111.2 . .
C34 C33A H33B 111.2 . .
H33A C33A H33B 109.1 . .
C13 C12 C11 120.00(17) . .
C13 C12 H12 120.0 . .
C11 C12 H12 120.0 . .
C14 C13 C12 119.74(17) . .
C14 C13 H13 120.1 . .
C12 C13 H13 120.1 . .
O7 C23 N2 125.51(14) . .
O7 C23 O8 124.48(14) . .
N2 C23 O8 110.01(12) . .
O4 C9 C10 111.69(13) . .
O4 C9 H9A 104.6(11) . .
C10 C9 H9A 110.4(11) . .
O4 C9 H9B 109.5(11) . .
C10 C9 H9B 110.2(11) . .
H9A C9 H9B 110.4(16) . .
C20 C21 C22 111.87(13) . .
C20 C21 H21A 109.2 . .
C22 C21 H21A 109.2 . .
C20 C21 H21B 109.2 . .
C22 C21 H21B 109.2 . .
H21A C21 H21B 107.9 . .
C10 C15 C14 120.62(17) . .
C10 C15 H15 119.7 . .
C14 C15 H15 119.7 . .
O9 C31 C32 107.06(13) . .
O9 C31 H31A 110.3 . .
C32 C31 H31A 110.3 . .
O9 C31 H31B 110.3 . .
C32 C31 H31B 110.3 . .
H31A C31 H31B 108.6 . .
C28 C27 C26 120.36(16) . .
C28 C27 H27 119.8 . .
C26 C27 H27 119.8 . .
C21 C20 C19 110.93(13) . .
C21 C20 H20A 109.5 . .
C19 C20 H20A 109.5 . .
C21 C20 H20B 109.5 . .
C19 C20 H20B 109.5 . .
H20A C20 H20B 108.0 . .
C13 C14 C15 120.17(17) . .
C13 C14 H14 119.9 . .
C15 C14 H14 119.9 . .
N2 C17 C22 110.76(12) . .
N2 C17 C16 109.72(12) . .
C22 C17 C16 112.81(11) . .
N2 C17 C18 107.88(11) . .
C22 C17 C18 109.98(12) . .
C16 C17 C18 105.46(11) . .
C42A O11 C39 98.1(3) . .
C39 O11 C42B 112.6(2) . .
C39 C40 C41 102.8(2) . .
C39 C40 H40A 111.2 . .
C41 C40 H40A 111.2 . .
C39 C40 H40B 111.2 . .
C41 C40 H40B 111.2 . .
H40A C40 H40B 109.1 . .
C42A C41 C40 100.2(2) . .
C42B C41 C40 109.2(3) . .
C42A C41 H41A 111.7 . .
C40 C41 H41A 111.7 . .
C42A C41 H41B 111.7 . .
C40 C41 H41B 111.7 . .
H41A C41 H41B 109.5 . .
C42B C41 H41C 109.8 . .
C40 C41 H41C 109.8 . .
C42B C41 H41D 109.8 . .
C40 C41 H41D 109.8 . .
H41C C41 H41D 108.3 . .
O11 C39 C40 105.6(2) . .
O11 C39 H39A 110.6 . .
C40 C39 H39A 110.6 . .
O11 C39 H39B 110.6 . .
C40 C39 H39B 110.6 . .
H39A C39 H39B 108.7 . .
O11 C42A C41 108.7(3) . .
O11 C42A H42A 109.9 . .
C41 C42A H42A 109.9 . .
O11 C42A H42B 109.9 . .
C41 C42A H42B 109.9 . .
H42A C42A H42B 108.3 . .
C41 C42B O11 98.1(4) . .
C41 C42B H42C 112.2 . .
O11 C42B H42C 112.2 . .
C41 C42B H42D 112.2 . .
O11 C42B H42D 112.2 . .
H42C C42B H42D 109.8 . .
C38 O10 C35 102.1(5) . .
C36 C37 C38 98.2(5) . .
C36 C37 H37A 112.1 . .
C38 C37 H37A 112.1 . .
C36 C37 H37B 112.1 . .
C38 C37 H37B 112.1 . .
H37A C37 H37B 109.8 . .
C35 C36 C37 109.1(7) . .
C35 C36 H36A 109.9 . .
C37 C36 H36A 109.9 . .
C35 C36 H36B 109.9 . .
C37 C36 H36B 109.9 . .
H36A C36 H36B 108.3 . .
O10 C38 C37 109.1(6) . .
O10 C38 H38A 109.9 . .
C37 C38 H38A 109.9 . .
O10 C38 H38B 109.9 . .
C37 C38 H38B 109.9 . .
H38A C38 H38B 108.3 . .
C36 C35 O10 112.5(5) . .
C36 C35 H35A 109.1 . .
O10 C35 H35A 109.1 . .
C36 C35 H35B 109.1 . .
O10 C35 H35B 109.1 . .
H35A C35 H35B 107.8 . .
C34 C33B C32 104.2(7) . .
C34 C33B H33C 110.9 . .
C32 C33B H33C 110.9 . .
C34 C33B H33D 110.9 . .
C32 C33B H33D 110.9 . .
H33C C33B H33D 108.9 . .

loop_
_geom_bond_atom_site_label_1
_geom_bond_atom_site_label_2
_geom_bond_distance
_geom_bond_site_symmetry_2
Rh1 O5 2.0389(10) .
Rh1 O2 2.0398(10) 2_666
Rh1 O1 2.0413(10) .
Rh1 O6 2.0428(10) 2_666
Rh1 O9 2.3146(11) .
Rh1 Rh1 2.3850(3) 2_666
O8 C23 1.3589(18) .
O8 C24 1.4456(18) .
O5 C16 1.2701(17) .
O9 C31 1.4484(19) .
O9 C34 1.454(2) .
O1 C1 1.2656(18) .
O4 C8 1.3675(17) .
O4 C9 1.4437(18) .
O6 C16 1.2636(17) .
O2 C1 1.2695(17) .
O7 C23 1.2156(18) .
O3 C8 1.2120(18) .
N2 C23 1.3507(19) .
N2 C17 1.4661(19) .
N2 H2 0.82(2) .
N1 C8 1.3458(19) .
N1 C2 1.4619(18) .
N1 H1 0.831(18) .
C6 C7 1.530(2) .
C6 C5 1.533(2) .
C6 H6A 0.9900 .
C6 H6B 0.9900 .
C22 C21 1.530(2) .
C22 C17 1.534(2) .
C22 H22A 0.9900 .
C22 H22B 0.9900 .
C3 C4 1.530(2) .
C3 C2 1.539(2) .
C3 H3A 0.9900 .
C3 H3B 0.9900 .
C1 C2 1.5411(19) .
C7 C2 1.5407(19) .
C7 H7A 0.9900 .
C7 H7B 0.9900 .
C16 C17 1.5417(19) .
C26 C27 1.390(2) .
C26 C25 1.394(2) .
C26 H26 0.9500 .
C24 C25 1.506(2) .
C24 H24A 0.9900 .
C24 H24B 0.9900 .
C18 C19 1.531(2) .
C18 C17 1.544(2) .
C18 H18A 0.9900 .
C18 H18B 0.9900 .
C28 C29 1.386(2) .
C28 C27 1.387(3) .
C28 H28 0.9500 .
C19 C20 1.525(2) .
C19 H19A 0.9900 .
C19 H19B 0.9900 .
C5 C4 1.527(2) .
C5 H5A 0.9900 .
C5 H5B 0.9900 .
C25 C30 1.396(2) .
C4 H4A 0.9900 .
C4 H4B 0.9900 .
C11 C12 1.391(2) .
C11 C10 1.392(2) .
C11 H11 0.9500 .
C10 C15 1.385(2) .
C10 C9 1.506(2) .
C32 C33A 1.489(3) .
C32 C31 1.516(2) .
C32 C33B 1.584(12) .
C32 H32A 0.9900 .
C32 H32B 0.9900 .
C32 H32C 0.9900 .
C32 H32D 0.9900 .
C30 C29 1.389(2) .
C30 H30 0.9500 .
C29 H29 0.9500 .
C34 C33B 1.389(13) .
C34 C33A 1.518(3) .
C34 H34A 0.9900 .
C34 H34B 0.9900 .
C34 H34 0.9500 .
C34 H34D 0.93(2) .
C33A H33A 0.9900 .
C33A H33B 0.9900 .
C12 C13 1.384(3) .
C12 H12 0.9500 .
C13 C14 1.382(3) .
C13 H13 0.9500 .
C9 H9A 0.990(19) .
C9 H9B 0.98(2) .
C21 C20 1.525(2) .
C21 H21A 0.9900 .
C21 H21B 0.9900 .
C15 C14 1.391(3) .
C15 H15 0.9500 .
C31 H31A 0.9900 .
C31 H31B 0.9900 .
C27 H27 0.9500 .
C20 H20A 0.9900 .
C20 H20B 0.9900 .
C14 H14 0.9500 .
O11 C42A 1.385(4) .
O11 C39 1.421(4) .
O11 C42B 1.592(7) .
C40 C39 1.502(3) .
C40 C41 1.526(3) .
C40 H40A 0.9900 .
C40 H40B 0.9900 .
C41 C42A 1.472(5) .
C41 C42B 1.481(6) .
C41 H41A 0.9900 .
C41 H41B 0.9900 .
C41 H41C 0.9900 .
C41 H41D 0.9900 .
C39 H39A 0.9900 .
C39 H39B 0.9900 .
C42A H42A 0.9900 .
C42A H42B 0.9900 .
C42B H42C 0.9900 .
C42B H42D 0.9900 .
O10 C38 1.420(6) .
O10 C35 1.461(8) .
C37 C36 1.544(10) .
C37 C38 1.596(12) .
C37 H37A 0.9900 .
C37 H37B 0.9900 .
C36 C35 1.371(11) .
C36 H36A 0.9900 .
C36 H36B 0.9900 .
C38 H38A 0.9900 .
C38 H38B 0.9900 .
C35 H35A 0.9900 .
C35 H35B 0.9900 .
C33B H33C 0.9900 .
C33B H33D 0.9900 .

loop_
_geom_torsion_atom_site_label_1
_geom_torsion_atom_site_label_2
_geom_torsion_atom_site_label_3
_geom_torsion_atom_site_label_4
_geom_torsion
_geom_torsion_site_symmetry_1
Rh1 O1 C1 O2 -2.92(19) .
Rh1 O1 C1 C2 171.18(9) .
Rh1 O2 C1 O1 4.54(19) 2_666
Rh1 O2 C1 C2 -169.71(9) 2_666
C5 C6 C7 C2 54.03(16) .
Rh1 O6 C16 O5 5.94(19) 2_666
Rh1 O6 C16 C17 -168.60(9) 2_666
Rh1 O5 C16 O6 -7.01(19) .
Rh1 O5 C16 C17 167.59(9) .
C8 N1 C2 C3 -65.52(18) .
C8 N1 C2 C7 174.04(13) .
C8 N1 C2 C1 60.05(17) .
C4 C3 C2 N1 -64.41(16) .
C4 C3 C2 C7 55.34(15) .
C4 C3 C2 C1 170.16(12) .
C6 C7 C2 N1 67.88(15) .
C6 C7 C2 C3 -54.16(15) .
C6 C7 C2 C1 -173.57(11) .
O1 C1 C2 N1 20.28(17) .
O2 C1 C2 N1 -164.99(12) .
O1 C1 C2 C3 146.03(13) .
O2 C1 C2 C3 -39.23(17) .
O1 C1 C2 C7 -96.09(14) .
O2 C1 C2 C7 78.65(14) .
C23 O8 C24 C25 -96.01(15) .
C17 C18 C19 C20 56.28(18) .
C7 C6 C5 C4 -53.94(16) .
C27 C26 C25 C30 -0.9(2) .
C27 C26 C25 C24 176.19(15) .
O8 C24 C25 C26 29.3(2) .
O8 C24 C25 C30 -153.61(13) .
C2 N1 C8 O3 4.2(2) .
C2 N1 C8 O4 -175.59(12) .
C9 O4 C8 O3 0.8(2) .
C9 O4 C8 N1 -179.43(12) .
C6 C5 C4 C3 56.29(17) .
C2 C3 C4 C5 -57.70(16) .
C12 C11 C10 C15 0.3(2) .
C12 C11 C10 C9 179.38(15) .
C26 C25 C30 C29 1.7(2) .
C24 C25 C30 C29 -175.43(14) .
C27 C28 C29 C30 -0.3(2) .
C25 C30 C29 C28 -1.2(2) .
C31 O9 C34 C33B 16.5(6) .
Rh1 O9 C34 C33B 148.0(6) .
C31 O9 C34 C33A -23.32(19) .
Rh1 O9 C34 C33A 108.23(14) .
C31 C32 C33A C34 -36.3(2) .
O9 C34 C33A C32 37.3(2) .
C10 C11 C12 C13 -0.7(3) .
C11 C12 C13 C14 0.3(3) .
C17 N2 C23 O7 10.7(2) .
C17 N2 C23 O8 -169.96(12) .
C24 O8 C23 O7 -6.5(2) .
C24 O8 C23 N2 174.22(12) .
C8 O4 C9 C10 89.40(16) .
C15 C10 C9 O4 -121.58(16) .
C11 C10 C9 O4 59.35(19) .
C17 C22 C21 C20 -54.75(17) .
C11 C10 C15 C14 0.4(2) .
C9 C10 C15 C14 -178.67(16) .
C34 O9 C31 C32 0.44(18) .
Rh1 O9 C31 C32 -128.86(11) .
C33A C32 C31 O9 22.95(19) .
C33B C32 C31 O9 -14.5(6) .
C29 C28 C27 C26 1.2(2) .
C25 C26 C27 C28 -0.6(2) .
C22 C21 C20 C19 55.22(18) .
C18 C19 C20 C21 -55.88(18) .
C12 C13 C14 C15 0.4(3) .
C10 C15 C14 C13 -0.8(3) .
C23 N2 C17 C22 -70.04(16) .
C23 N2 C17 C16 55.15(16) .
C23 N2 C17 C18 169.55(12) .
C21 C22 C17 N2 -65.68(16) .
C21 C22 C17 C16 170.90(12) .
C21 C22 C17 C18 53.47(16) .
O6 C16 C17 N2 -148.79(12) .
O5 C16 C17 N2 36.12(17) .
O6 C16 C17 C22 -24.79(18) .
O5 C16 C17 C22 160.11(12) .
O6 C16 C17 C18 95.27(14) .
O5 C16 C17 C18 -79.82(15) .
C19 C18 C17 N2 66.42(15) .
C19 C18 C17 C22 -54.48(16) .
C19 C18 C17 C16 -176.38(12) .
C39 C40 C41 C42A -2.3(3) .
C39 C40 C41 C42B 36.0(4) .
C42A O11 C39 C40 45.7(3) .
C42B O11 C39 C40 10.3(3) .
C41 C40 C39 O11 -26.8(2) .
C39 O11 C42A C41 -49.2(4) .
C40 C41 C42A O11 32.3(4) .
C40 C41 C42B O11 -28.1(4) .
C39 O11 C42B C41 11.0(4) .
C38 C37 C36 C35 -5.2(9) .
C35 O10 C38 C37 -30.0(6) .
C36 C37 C38 O10 22.5(7) .
C37 C36 C35 O10 -13.2(9) .
C38 O10 C35 C36 27.5(7) .
O9 C34 C33B C32 -25.0(9) .
C31 C32 C33B C34 23.9(9) .
